data_4064831
loop_
_publ_author_name
'Milosevic, Sandra'
'Banide, Emilie V.'
'M\"uller-Bunz, Helge'
'Gilheany, Declan G.'
'McGlinchey, Michael J.'

_publ_section_title
;
 \k1- and \k2-Complexes of Fluorenylidene--Allenyl Phosphines and
 Phosphine Oxides with Palladium Chloride and Iron Carbonyl: Displacement
 of Trimethylsilyl by Diphenylphosphino via a Stabilized Carbanion
;
_journal_issue 14
_journal_name_full Organometallics
_journal_page_first 3804
_journal_paper_doi 10.1021/om200357v
_journal_volume 30
_journal_year 2011
_chemical_formula_moiety 'C30 H18 O2'
_chemical_formula_sum 'C30 H18 O2'
_chemical_formula_weight 410.44
_chemical_name_systematic
; 
 ? 
;
_space_group_IT_number 2
_symmetry_cell_setting triclinic
_symmetry_space_group_name_Hall '-P 1'
_symmetry_space_group_name_H-M 'P -1'
_atom_sites_solution_hydrogens mixed
_atom_sites_solution_primary direct
_atom_sites_solution_secondary difmap
_audit_creation_method SHELXL-97
_cell_angle_alpha 104.621(3)
_cell_angle_beta 98.828(3)
_cell_angle_gamma 101.907(3)
_cell_formula_units_Z 4
_cell_length_a 11.5523(4)
_cell_length_b 11.9264(4)
_cell_length_c 17.1040(6)
_cell_measurement_reflns_used 8667
_cell_measurement_temperature 160(2)
_cell_measurement_theta_max 76.6535
_cell_measurement_theta_min 3.9597
_cell_volume 2177.95(14)
_computing_cell_refinement
; 
CrysAlisPro, Oxford Diffraction Ltd., 
Version 1.171.33.55 (release 05-01-2010 CrysAlis171 .NET) 
(compiled Jan  5 2010,16:28:46) 
;
_computing_data_collection
; 
CrysAlisPro, Oxford Diffraction Ltd., 
Version 1.171.33.55 (release 05-01-2010 CrysAlis171 .NET) 
(compiled Jan  5 2010,16:28:46) 
;
_computing_data_reduction
; 
CrysAlisPro, Oxford Diffraction Ltd., 
Version 1.171.33.55 (release 05-01-2010 CrysAlis171 .NET) 
(compiled Jan  5 2010,16:28:46) 
;
_computing_structure_refinement 'SHELXL-97 (Sheldrick, 2008)'
_computing_structure_solution 'SHELXS-97 (Sheldrick, 2008)'
_diffrn_ambient_temperature 160(2)
_diffrn_detector_area_resol_mean 10.3196
_diffrn_measured_fraction_theta_full 0.998
_diffrn_measured_fraction_theta_max 0.998
_diffrn_measurement_device_type 'SuperNova, Dual, Cu at zero, Atlas'
_diffrn_measurement_method '\w scans'
_diffrn_radiation_monochromator mirror
_diffrn_radiation_source 'SuperNova (Cu) X-ray Source'
_diffrn_radiation_type CuK\a
_diffrn_radiation_wavelength 1.54184
_diffrn_reflns_av_R_equivalents 0.0207
_diffrn_reflns_av_sigmaI/netI 0.0235
_diffrn_reflns_limit_h_max 13
_diffrn_reflns_limit_h_min -10
_diffrn_reflns_limit_k_max 14
_diffrn_reflns_limit_k_min -13
_diffrn_reflns_limit_l_max 18
_diffrn_reflns_limit_l_min -20
_diffrn_reflns_number 14998
_diffrn_reflns_theta_full 65.00
_diffrn_reflns_theta_max 65.00
_diffrn_reflns_theta_min 3.96
_exptl_absorpt_coefficient_mu 0.609
_exptl_absorpt_correction_T_max 0.953
_exptl_absorpt_correction_T_min 0.906
_exptl_absorpt_correction_type analytical
_exptl_absorpt_process_details
; 
CrysAlisPro, Oxford Diffraction Ltd., 
Version 1.171.33.55 (release 05-01-2010 CrysAlis171 .NET) 
(compiled Jan  5 2010,16:28:46) 
Analytical numeric absorption correction using a multifaceted crystal
model based on expressions derived by R.C. Clark & J.S. Reid.
(Clark, R. C. & Reid, J. S. (1995). Acta Cryst. A51, 887-897)
;
_exptl_crystal_colour colourless
_exptl_crystal_density_diffrn 1.252
_exptl_crystal_density_method 'not measured'
_exptl_crystal_description plate
_exptl_crystal_F_000 856
_exptl_crystal_size_max 0.2442
_exptl_crystal_size_mid 0.2054
_exptl_crystal_size_min 0.0934
_refine_diff_density_max 0.173
_refine_diff_density_min -0.181
_refine_diff_density_rms 0.034
_refine_ls_extinction_method none
_refine_ls_goodness_of_fit_ref 1.046
_refine_ls_hydrogen_treatment mixed
_refine_ls_matrix_type full
_refine_ls_number_parameters 593
_refine_ls_number_reflns 7399
_refine_ls_number_restraints 0
_refine_ls_restrained_S_all 1.046
_refine_ls_R_factor_all 0.0456
_refine_ls_R_factor_gt 0.0355
_refine_ls_shift/su_max 0.003
_refine_ls_shift/su_mean 0.000
_refine_ls_structure_factor_coef Fsqd
_refine_ls_weighting_details 'calc w=1/[\s^2^(Fo^2^)+(0.0526P)^2^+0.2527P] where P=(Fo^2^+2Fc^2^)/3'
_refine_ls_weighting_scheme calc
_refine_ls_wR_factor_gt 0.0901
_refine_ls_wR_factor_ref 0.0959
_reflns_number_gt 6030
_reflns_number_total 7399
_reflns_threshold_expression I>2\s(I)
_cod_data_source_file om200357v_si_001.cif
_cod_data_source_block mjm357(37)
_cod_original_cell_volume 2177.95(13)
_cod_database_code 4064831

loop_
_symmetry_equiv_pos_as_xyz
'x, y, z'
'-x, -y, -z'

loop_
_atom_site_label
_atom_site_type_symbol
_atom_site_fract_x
_atom_site_fract_y
_atom_site_fract_z
_atom_site_U_iso_or_equiv
_atom_site_adp_type
_atom_site_occupancy
_atom_site_symmetry_multiplicity
_atom_site_calc_flag
_atom_site_refinement_flags
C1 C 0.26287(14) 0.99701(12) 0.22815(9) 0.0375(3) Uani 1 1 d .
H1 H 0.1978 1.0182 0.2511 0.045 Uiso 1 1 calc R
C2 C 0.38285(15) 1.05668(13) 0.26735(10) 0.0470(4) Uani 1 1 d .
H2 H 0.3999 1.1187 0.3181 0.056 Uiso 1 1 calc R
C3 C 0.47716(14) 1.02655(13) 0.23318(10) 0.0452(4) Uani 1 1 d .
H3 H 0.5583 1.0691 0.2603 0.054 Uiso 1 1 calc R
C4 C 0.45520(12) 0.93558(12) 0.16018(9) 0.0354(3) Uani 1 1 d .
H4 H 0.5204 0.9155 0.1369 0.042 Uiso 1 1 calc R
C4A C 0.33617(10) 0.87389(11) 0.12143(8) 0.0247(3) Uani 1 1 d .
C4B C 0.28634(11) 0.76977(11) 0.04775(8) 0.0269(3) Uani 1 1 d .
C5 C 0.34317(14) 0.70163(13) -0.00471(9) 0.0393(3) Uani 1 1 d .
H5 H 0.4288 0.7228 0.0021 0.047 Uiso 1 1 calc R
C6 C 0.27164(18) 0.60177(15) -0.06734(10) 0.0529(4) Uani 1 1 d .
H6 H 0.3090 0.5539 -0.1037 0.063 Uiso 1 1 calc R
C7 C 0.14690(19) 0.57076(15) -0.07769(10) 0.0587(5) Uani 1 1 d .
H7 H 0.0998 0.5015 -0.1206 0.070 Uiso 1 1 calc R
C8 C 0.08989(14) 0.63937(13) -0.02628(10) 0.0462(4) Uani 1 1 d .
H8 H 0.0042 0.6185 -0.0337 0.055 Uiso 1 1 calc R
C8A C 0.16052(11) 0.73890(11) 0.03604(8) 0.0285(3) Uani 1 1 d .
C9 C 0.11987(11) 0.82811(11) 0.10013(8) 0.0280(3) Uani 1 1 d .
C9A C 0.24123(11) 0.90635(11) 0.15500(8) 0.0250(3) Uani 1 1 d .
O1 O 0.04231(8) 0.77321(9) 0.14491(7) 0.0404(3) Uani 1 1 d .
H1O1 H 0.0807(16) 0.7337(16) 0.1742(11) 0.060(5) Uiso 1 1 d .
C10 C 0.05678(11) 0.90086(12) 0.05918(9) 0.0310(3) Uani 1 1 d .
C11 C 0.02058(11) 0.96352(12) 0.02150(9) 0.0313(3) Uani 1 1 d .
C12 C 0.71688(15) 0.42537(14) 0.27574(9) 0.0448(4) Uani 1 1 d .
H12 H 0.7810 0.4000 0.2537 0.054 Uiso 1 1 calc R
C13 C 0.59990(18) 0.35183(16) 0.25138(11) 0.0571(5) Uani 1 1 d .
H13 H 0.5833 0.2758 0.2114 0.068 Uiso 1 1 calc R
C14 C 0.50723(15) 0.38799(16) 0.28464(11) 0.0535(5) Uani 1 1 d .
H14 H 0.4283 0.3352 0.2687 0.064 Uiso 1 1 calc R
C15 C 0.52772(12) 0.49997(14) 0.34088(10) 0.0410(4) Uani 1 1 d .
H15 H 0.4635 0.5249 0.3630 0.049 Uiso 1 1 calc R
C15A C 0.64427(11) 0.57514(12) 0.36433(8) 0.0289(3) Uani 1 1 d .
C15B C 0.69345(12) 0.69518(12) 0.42243(8) 0.0315(3) Uani 1 1 d .
C16 C 0.63633(16) 0.77094(15) 0.46912(10) 0.0483(4) Uani 1 1 d .
H16 H 0.5512 0.7481 0.4647 0.058 Uiso 1 1 calc R
C17 C 0.7053(2) 0.87925(16) 0.52167(12) 0.0640(5) Uani 1 1 d .
H17 H 0.6672 0.9316 0.5540 0.077 Uiso 1 1 calc R
C18 C 0.8287(2) 0.91353(16) 0.52850(11) 0.0671(6) Uani 1 1 d .
H18 H 0.8742 0.9892 0.5652 0.081 Uiso 1 1 calc R
C19 C 0.88802(16) 0.83835(15) 0.48210(10) 0.0521(4) Uani 1 1 d .
H19 H 0.9732 0.8616 0.4870 0.063 Uiso 1 1 calc R
C19A C 0.81829(12) 0.72892(12) 0.42888(8) 0.0335(3) Uani 1 1 d .
C20 C 0.85871(11) 0.62812(13) 0.37446(8) 0.0331(3) Uani 1 1 d .
C20A C 0.73770(11) 0.53604(12) 0.33261(8) 0.0298(3) Uani 1 1 d .
O2 O 0.92818(9) 0.66545(11) 0.31931(7) 0.0467(3) Uani 1 1 d .
H1O2 H 0.8805(17) 0.6831(17) 0.2796(12) 0.068(6) Uiso 1 1 d .
C21 C 0.93141(11) 0.57598(14) 0.42723(9) 0.0376(3) Uani 1 1 d .
C22 C 0.97486(12) 0.52774(15) 0.47349(9) 0.0390(4) Uani 1 1 d .
C23 C 0.67626(12) 0.68006(14) 0.00525(9) 0.0368(3) Uani 1 1 d .
H23 H 0.6664 0.6006 0.0088 0.044 Uiso 1 1 calc R
C24 C 0.65547(13) 0.70240(16) -0.07121(10) 0.0463(4) Uani 1 1 d .
H24 H 0.6325 0.6375 -0.1207 0.056 Uiso 1 1 calc R
C25 C 0.66815(13) 0.81888(17) -0.07542(10) 0.0495(4) Uani 1 1 d .
H25 H 0.6522 0.8323 -0.1280 0.059 Uiso 1 1 calc R
C26 C 0.70350(12) 0.91572(15) -0.00478(10) 0.0422(4) Uani 1 1 d .
H26 H 0.7110 0.9950 -0.0083 0.051 Uiso 1 1 calc R
C26A C 0.72778(11) 0.89464(13) 0.07134(9) 0.0326(3) Uani 1 1 d .
C26B C 0.77009(11) 0.97787(13) 0.15554(9) 0.0348(3) Uani 1 1 d .
C27 C 0.80186(13) 1.10252(14) 0.18453(12) 0.0496(4) Uani 1 1 d .
H27 H 0.7975 1.1492 0.1472 0.059 Uiso 1 1 calc R
C28 C 0.83995(15) 1.15702(16) 0.26914(13) 0.0585(5) Uani 1 1 d .
H28 H 0.8629 1.2420 0.2898 0.070 Uiso 1 1 calc R
C29 C 0.84515(15) 1.08950(16) 0.32420(12) 0.0560(4) Uani 1 1 d .
H29 H 0.8709 1.1288 0.3820 0.067 Uiso 1 1 calc R
C30 C 0.81324(13) 0.96552(15) 0.29590(10) 0.0444(4) Uani 1 1 d .
H30 H 0.8163 0.9192 0.3336 0.053 Uiso 1 1 calc R
C30A C 0.77678(11) 0.91071(13) 0.21149(9) 0.0321(3) Uani 1 1 d .
C31 C 0.73639(11) 0.77682(12) 0.16559(8) 0.0285(3) Uani 1 1 d .
C31A C 0.71163(10) 0.77704(12) 0.07541(8) 0.0293(3) Uani 1 1 d .
O3 O 0.82458(8) 0.71322(9) 0.18350(6) 0.0318(2) Uani 1 1 d .
H1O3 H 0.8932(17) 0.7396(16) 0.1631(11) 0.063(5) Uiso 1 1 d .
C32 C 0.62356(11) 0.72211(12) 0.18657(8) 0.0303(3) Uani 1 1 d .
C33 C 0.52631(11) 0.69149(12) 0.20179(8) 0.0312(3) Uani 1 1 d .
C34 C 0.41642(11) 0.66217(12) 0.22368(8) 0.0311(3) Uani 1 1 d .
C35 C 0.32292(11) 0.64172(12) 0.24562(8) 0.0295(3) Uani 1 1 d .
C36 C 0.22088(11) 0.61440(12) 0.28577(8) 0.0274(3) Uani 1 1 d .
O4 O 0.12046(8) 0.64810(9) 0.24643(6) 0.0358(2) Uani 1 1 d .
H1O4 H 0.0581(18) 0.6416(17) 0.2781(12) 0.073(6) Uiso 1 1 d .
C36A C 0.26131(10) 0.67758(11) 0.37866(8) 0.0271(3) Uani 1 1 d .
C37 C 0.29829(13) 0.79867(13) 0.41861(10) 0.0399(3) Uani 1 1 d .
H37 H 0.2999 0.8553 0.3882 0.048 Uiso 1 1 calc R
C38 C 0.33322(15) 0.83630(14) 0.50440(10) 0.0482(4) Uani 1 1 d .
H38 H 0.3573 0.9195 0.5332 0.058 Uiso 1 1 calc R
C39 C 0.33324(13) 0.75310(14) 0.54831(9) 0.0431(4) Uani 1 1 d .
H39 H 0.3586 0.7802 0.6069 0.052 Uiso 1 1 calc R
C40 C 0.29697(12) 0.63123(13) 0.50817(8) 0.0337(3) Uani 1 1 d .
H40 H 0.2978 0.5748 0.5386 0.040 Uiso 1 1 calc R
C40A C 0.25931(10) 0.59315(11) 0.42260(8) 0.0256(3) Uani 1 1 d .
C40B C 0.21442(10) 0.47244(11) 0.36340(8) 0.0263(3) Uani 1 1 d .
C41 C 0.19389(12) 0.36002(12) 0.37559(9) 0.0348(3) Uani 1 1 d .
H41 H 0.2097 0.3520 0.4298 0.042 Uiso 1 1 calc R
C42 C 0.14993(14) 0.25971(13) 0.30728(10) 0.0449(4) Uani 1 1 d .
H42 H 0.1346 0.1823 0.3150 0.054 Uiso 1 1 calc R
C43 C 0.12796(14) 0.27018(14) 0.22798(10) 0.0463(4) Uani 1 1 d .
H43 H 0.0984 0.2001 0.1819 0.056 Uiso 1 1 calc R
C44 C 0.14885(12) 0.38239(13) 0.21516(9) 0.0374(3) Uani 1 1 d .
H44 H 0.1345 0.3900 0.1608 0.045 Uiso 1 1 calc R
C44A C 0.19104(10) 0.48287(12) 0.28331(8) 0.0266(3) Uani 1 1 d .

loop_
_atom_site_aniso_label
_atom_site_aniso_U_11
_atom_site_aniso_U_22
_atom_site_aniso_U_33
_atom_site_aniso_U_23
_atom_site_aniso_U_13
_atom_site_aniso_U_12
C1 0.0498(8) 0.0376(8) 0.0352(8) 0.0161(6) 0.0164(6) 0.0211(7)
C2 0.0633(10) 0.0353(8) 0.0339(8) 0.0070(7) -0.0018(7) 0.0072(7)
C3 0.0383(8) 0.0395(8) 0.0482(9) 0.0147(7) -0.0088(7) 0.0003(7)
C4 0.0225(6) 0.0377(8) 0.0498(9) 0.0213(7) 0.0046(6) 0.0079(5)
C4A 0.0222(6) 0.0278(6) 0.0298(7) 0.0164(5) 0.0062(5) 0.0086(5)
C4B 0.0294(6) 0.0293(7) 0.0287(7) 0.0161(5) 0.0076(5) 0.0119(5)
C5 0.0482(8) 0.0443(8) 0.0376(8) 0.0185(7) 0.0176(7) 0.0241(7)
C6 0.0853(13) 0.0460(9) 0.0341(9) 0.0100(7) 0.0144(8) 0.0325(9)
C7 0.0842(14) 0.0393(9) 0.0387(9) 0.0028(7) -0.0089(9) 0.0128(9)
C8 0.0431(8) 0.0395(8) 0.0474(9) 0.0171(7) -0.0108(7) 0.0020(7)
C8A 0.0287(6) 0.0284(6) 0.0311(7) 0.0172(6) 0.0004(5) 0.0070(5)
C9 0.0198(6) 0.0363(7) 0.0377(7) 0.0254(6) 0.0085(5) 0.0088(5)
C9A 0.0261(6) 0.0282(6) 0.0285(7) 0.0172(5) 0.0073(5) 0.0119(5)
O1 0.0227(5) 0.0608(7) 0.0619(7) 0.0496(6) 0.0178(4) 0.0180(4)
C10 0.0206(6) 0.0400(7) 0.0419(8) 0.0254(6) 0.0096(5) 0.0100(5)
C11 0.0206(6) 0.0412(7) 0.0428(8) 0.0270(7) 0.0097(5) 0.0110(5)
C12 0.0589(10) 0.0531(9) 0.0352(8) 0.0209(7) 0.0134(7) 0.0297(8)
C13 0.0767(13) 0.0463(9) 0.0408(9) 0.0139(8) -0.0026(9) 0.0096(9)
C14 0.0467(9) 0.0554(10) 0.0509(10) 0.0281(9) -0.0085(8) -0.0048(8)
C15 0.0255(7) 0.0596(10) 0.0481(9) 0.0341(8) 0.0059(6) 0.0119(6)
C15A 0.0243(6) 0.0422(7) 0.0315(7) 0.0246(6) 0.0074(5) 0.0146(5)
C15B 0.0343(7) 0.0413(8) 0.0333(7) 0.0249(6) 0.0139(6) 0.0187(6)
C16 0.0612(10) 0.0525(10) 0.0540(10) 0.0303(8) 0.0302(8) 0.0327(8)
C17 0.1035(16) 0.0471(10) 0.0594(12) 0.0248(9) 0.0383(11) 0.0316(11)
C18 0.1154(18) 0.0372(9) 0.0453(10) 0.0160(8) 0.0142(11) 0.0100(10)
C19 0.0564(10) 0.0529(10) 0.0458(9) 0.0314(8) 0.0013(8) -0.0027(8)
C19A 0.0344(7) 0.0427(8) 0.0316(7) 0.0256(6) 0.0064(6) 0.0103(6)
C20 0.0227(6) 0.0579(9) 0.0349(7) 0.0334(7) 0.0121(5) 0.0168(6)
C20A 0.0306(7) 0.0438(8) 0.0269(7) 0.0224(6) 0.0085(5) 0.0187(6)
O2 0.0272(5) 0.0936(9) 0.0496(6) 0.0552(6) 0.0211(4) 0.0299(5)
C21 0.0235(6) 0.0656(10) 0.0405(8) 0.0350(8) 0.0132(6) 0.0189(6)
C22 0.0241(6) 0.0690(10) 0.0422(8) 0.0374(8) 0.0137(6) 0.0206(7)
C23 0.0307(7) 0.0521(9) 0.0369(8) 0.0227(7) 0.0110(6) 0.0164(6)
C24 0.0385(8) 0.0722(11) 0.0341(8) 0.0219(8) 0.0098(6) 0.0179(8)
C25 0.0384(8) 0.0842(12) 0.0417(9) 0.0436(9) 0.0117(7) 0.0170(8)
C26 0.0295(7) 0.0625(10) 0.0504(9) 0.0423(8) 0.0108(6) 0.0128(7)
C26A 0.0175(6) 0.0492(8) 0.0439(8) 0.0310(7) 0.0112(5) 0.0113(6)
C26B 0.0181(6) 0.0442(8) 0.0505(9) 0.0259(7) 0.0090(6) 0.0100(6)
C27 0.0312(7) 0.0482(9) 0.0765(12) 0.0326(9) 0.0069(8) 0.0115(7)
C28 0.0396(9) 0.0469(10) 0.0797(14) 0.0098(9) -0.0025(9) 0.0133(7)
C29 0.0411(9) 0.0627(11) 0.0567(11) 0.0068(9) -0.0014(8) 0.0196(8)
C30 0.0366(8) 0.0587(10) 0.0422(9) 0.0180(8) 0.0062(7) 0.0196(7)
C30A 0.0194(6) 0.0468(8) 0.0382(8) 0.0211(6) 0.0091(5) 0.0133(6)
C31 0.0210(6) 0.0433(7) 0.0332(7) 0.0244(6) 0.0104(5) 0.0150(5)
C31A 0.0178(6) 0.0482(8) 0.0343(7) 0.0261(6) 0.0113(5) 0.0137(5)
O3 0.0226(4) 0.0504(6) 0.0386(5) 0.0301(5) 0.0132(4) 0.0185(4)
C32 0.0270(7) 0.0428(8) 0.0330(7) 0.0240(6) 0.0107(5) 0.0156(6)
C33 0.0264(7) 0.0439(8) 0.0372(7) 0.0265(6) 0.0136(6) 0.0160(6)
C34 0.0273(7) 0.0424(8) 0.0372(7) 0.0260(6) 0.0137(6) 0.0159(6)
C35 0.0265(7) 0.0405(7) 0.0341(7) 0.0244(6) 0.0116(5) 0.0151(6)
C36 0.0200(6) 0.0420(7) 0.0319(7) 0.0230(6) 0.0104(5) 0.0148(5)
O4 0.0257(5) 0.0612(6) 0.0421(6) 0.0375(5) 0.0153(4) 0.0242(4)
C36A 0.0218(6) 0.0348(7) 0.0340(7) 0.0183(6) 0.0122(5) 0.0125(5)
C37 0.0445(8) 0.0352(8) 0.0476(9) 0.0188(7) 0.0159(7) 0.0142(6)
C38 0.0535(9) 0.0367(8) 0.0513(10) 0.0066(7) 0.0133(8) 0.0110(7)
C39 0.0408(8) 0.0524(9) 0.0318(8) 0.0075(7) 0.0064(6) 0.0099(7)
C40 0.0293(7) 0.0470(8) 0.0305(7) 0.0187(6) 0.0082(5) 0.0114(6)
C40A 0.0191(6) 0.0354(7) 0.0296(7) 0.0165(6) 0.0097(5) 0.0111(5)
C40B 0.0206(6) 0.0352(7) 0.0305(7) 0.0167(6) 0.0103(5) 0.0107(5)
C41 0.0393(7) 0.0375(8) 0.0398(8) 0.0222(6) 0.0177(6) 0.0162(6)
C42 0.0539(9) 0.0345(8) 0.0557(10) 0.0191(7) 0.0259(8) 0.0140(7)
C43 0.0468(9) 0.0389(8) 0.0478(9) 0.0053(7) 0.0155(7) 0.0047(7)
C44 0.0323(7) 0.0500(9) 0.0308(7) 0.0123(6) 0.0096(6) 0.0100(6)
C44A 0.0178(6) 0.0385(7) 0.0296(7) 0.0168(6) 0.0093(5) 0.0094(5)

loop_
_atom_type_symbol
_atom_type_description
_atom_type_scat_dispersion_real
_atom_type_scat_dispersion_imag
_atom_type_scat_source
C C 0.0181 0.0091 'International Tables Vol C Tables 4.2.6.8 and 6.1.1.4'
H H 0.0000 0.0000 'International Tables Vol C Tables 4.2.6.8 and 6.1.1.4'
O O 0.0492 0.0322 'International Tables Vol C Tables 4.2.6.8 and 6.1.1.4'

loop_
_geom_angle_atom_site_label_1
_geom_angle_atom_site_label_2
_geom_angle_atom_site_label_3
_geom_angle
_geom_angle_site_symmetry_3
C9A C1 C2 118.18(14) .
C9A C1 H1 120.9 .
C2 C1 H1 120.9 .
C3 C2 C1 120.70(14) .
C3 C2 H2 119.7 .
C1 C2 H2 119.7 .
C4 C3 C2 120.96(13) .
C4 C3 H3 119.5 .
C2 C3 H3 119.5 .
C3 C4 C4A 118.87(13) .
C3 C4 H4 120.6 .
C4A C4 H4 120.6 .
C4 C4A C9A 120.01(12) .
C4 C4A C4B 130.91(12) .
C9A C4A C4B 109.03(10) .
C5 C4B C8A 120.21(13) .
C5 C4B C4A 131.16(12) .
C8A C4B C4A 108.57(11) .
C6 C5 C4B 118.29(15) .
C6 C5 H5 120.9 .
C4B C5 H5 120.9 .
C7 C6 C5 121.08(15) .
C7 C6 H6 119.5 .
C5 C6 H6 119.5 .
C8 C7 C6 120.77(15) .
C8 C7 H7 119.6 .
C6 C7 H7 119.6 .
C8A C8 C7 118.42(15) .
C8A C8 H8 120.8 .
C7 C8 H8 120.8 .
C8 C8A C4B 121.21(13) .
C8 C8A C9 128.41(13) .
C4B C8A C9 110.38(11) .
O1 C9 C10 108.90(10) .
O1 C9 C8A 113.76(11) .
C10 C9 C8A 109.73(11) .
O1 C9 C9A 112.87(10) .
C10 C9 C9A 109.82(10) .
C8A C9 C9A 101.57(10) .
C1 C9A C4A 121.24(12) .
C1 C9A C9 128.64(12) .
C4A C9A C9 110.11(11) .
C9 O1 H1O1 111.0(11) .
C11 C10 C9 170.40(13) .
C10 C11 C11 179.6(2) 2_575
C20A C12 C13 118.30(15) .
C20A C12 H12 120.8 .
C13 C12 H12 120.8 .
C14 C13 C12 120.72(16) .
C14 C13 H13 119.6 .
C12 C13 H13 119.6 .
C13 C14 C15 120.98(15) .
C13 C14 H14 119.5 .
C15 C14 H14 119.5 .
C14 C15 C15A 118.60(15) .
C14 C15 H15 120.7 .
C15A C15 H15 120.7 .
C15 C15A C20A 119.86(14) .
C15 C15A C15B 131.08(13) .
C20A C15A C15B 109.01(11) .
C16 C15B C19A 120.58(14) .
C16 C15B C15A 130.44(13) .
C19A C15B C15A 108.96(12) .
C17 C16 C15B 118.67(16) .
C17 C16 H16 120.7 .
C15B C16 H16 120.7 .
C16 C17 C18 121.24(18) .
C16 C17 H17 119.4 .
C18 C17 H17 119.4 .
C17 C18 C19 120.97(17) .
C17 C18 H18 119.5 .
C19 C18 H18 119.5 .
C19A C19 C18 117.79(17) .
C19A C19 H19 121.1 .
C18 C19 H19 121.1 .
C19 C19A C15B 120.74(15) .
C19 C19A C20 129.06(14) .
C15B C19A C20 110.13(12) .
O2 C20 C21 108.54(10) .
O2 C20 C19A 113.70(11) .
C21 C20 C19A 109.50(11) .
O2 C20 C20A 115.02(11) .
C21 C20 C20A 108.18(11) .
C19A C20 C20A 101.60(10) .
C12 C20A C15A 121.48(13) .
C12 C20A C20 128.29(13) .
C15A C20A C20 110.10(12) .
C20 O2 H1O2 109.9(12) .
C22 C21 C20 170.32(13) .
C21 C22 C22 179.8(2) 2_766
C31A C23 C24 117.83(14) .
C31A C23 H23 121.1 .
C24 C23 H23 121.1 .
C25 C24 C23 120.42(16) .
C25 C24 H24 119.8 .
C23 C24 H24 119.8 .
C26 C25 C24 121.42(14) .
C26 C25 H25 119.3 .
C24 C25 H25 119.3 .
C25 C26 C26A 118.55(14) .
C25 C26 H26 120.7 .
C26A C26 H26 120.7 .
C26 C26A C31A 119.80(14) .
C26 C26A C26B 131.00(14) .
C31A C26A C26B 109.19(11) .
C27 C26B C30A 119.90(15) .
C27 C26B C26A 131.71(14) .
C30A C26B C26A 108.40(12) .
C28 C27 C26B 118.53(15) .
C28 C27 H27 120.7 .
C26B C27 H27 120.7 .
C27 C28 C29 121.11(16) .
C27 C28 H28 119.4 .
C29 C28 H28 119.4 .
C30 C29 C28 120.71(17) .
C30 C29 H29 119.6 .
C28 C29 H29 119.6 .
C30A C30 C29 118.42(15) .
C30A C30 H30 120.8 .
C29 C30 H30 120.8 .
C30 C30A C26B 121.32(14) .
C30 C30A C31 128.23(13) .
C26B C30A C31 110.43(12) .
O3 C31 C32 108.43(10) .
O3 C31 C31A 112.97(10) .
C32 C31 C31A 109.99(10) .
O3 C31 C30A 113.63(10) .
C32 C31 C30A 109.78(11) .
C31A C31 C30A 101.90(10) .
C23 C31A C26A 121.91(12) .
C23 C31A C31 128.12(12) .
C26A C31A C31 109.96(12) .
C31 O3 H1O3 109.3(11) .
C33 C32 C31 170.56(13) .
C32 C33 C34 176.47(16) .
C35 C34 C33 176.91(16) .
C34 C35 C36 169.83(13) .
O4 C36 C35 108.51(10) .
O4 C36 C44A 113.06(10) .
C35 C36 C44A 110.37(10) .
O4 C36 C36A 113.41(10) .
C35 C36 C36A 109.42(10) .
C44A C36 C36A 101.93(10) .
C36 O4 H1O4 108.3(12) .
C37 C36A C40A 121.37(13) .
C37 C36A C36 128.41(12) .
C40A C36A C36 110.20(11) .
C36A C37 C38 118.53(13) .
C36A C37 H37 120.7 .
C38 C37 H37 120.7 .
C39 C38 C37 120.41(14) .
C39 C38 H38 119.8 .
C37 C38 H38 119.8 .
C40 C39 C38 121.12(14) .
C40 C39 H39 119.4 .
C38 C39 H39 119.4 .
C39 C40 C40A 118.69(13) .
C39 C40 H40 120.7 .
C40A C40 H40 120.7 .
C40 C40A C36A 119.85(12) .
C40 C40A C40B 131.50(11) .
C36A C40A C40B 108.65(11) .
C41 C40B C44A 120.00(12) .
C41 C40B C40A 131.13(12) .
C44A C40B C40A 108.87(11) .
C42 C41 C40B 118.75(13) .
C42 C41 H41 120.6 .
C40B C41 H41 120.6 .
C43 C42 C41 121.17(14) .
C43 C42 H42 119.4 .
C41 C42 H42 119.4 .
C42 C43 C44 120.47(14) .
C42 C43 H43 119.8 .
C44 C43 H43 119.8 .
C44A C44 C43 118.54(13) .
C44A C44 H44 120.7 .
C43 C44 H44 120.7 .
C44 C44A C40B 121.06(12) .
C44 C44A C36 128.63(12) .
C40B C44A C36 110.30(11) .

loop_
_geom_bond_atom_site_label_1
_geom_bond_atom_site_label_2
_geom_bond_distance
_geom_bond_site_symmetry_2
C1 C9A 1.3807(19) .
C1 C2 1.394(2) .
C1 H1 0.9500 .
C2 C3 1.381(2) .
C2 H2 0.9500 .
C3 C4 1.380(2) .
C3 H3 0.9500 .
C4 C4A 1.3885(18) .
C4 H4 0.9500 .
C4A C9A 1.3924(17) .
C4A C4B 1.4677(18) .
C4B C5 1.3889(19) .
C4B C8A 1.3933(18) .
C5 C6 1.388(2) .
C5 H5 0.9500 .
C6 C7 1.383(3) .
C6 H6 0.9500 .
C7 C8 1.383(3) .
C7 H7 0.9500 .
C8 C8A 1.380(2) .
C8 H8 0.9500 .
C8A C9 1.5264(19) .
C9 O1 1.4282(14) .
C9 C10 1.4783(17) .
C9 C9A 1.5269(17) .
O1 H1O1 0.899(19) .
C10 C11 1.1992(18) .
C11 C11 1.382(2) 2_575
C12 C20A 1.377(2) .
C12 C13 1.387(2) .
C12 H12 0.9500 .
C13 C14 1.382(3) .
C13 H13 0.9500 .
C14 C15 1.384(2) .
C14 H14 0.9500 .
C15 C15A 1.3899(19) .
C15 H15 0.9500 .
C15A C20A 1.3916(18) .
C15A C15B 1.460(2) .
C15B C16 1.390(2) .
C15B C19A 1.3941(19) .
C16 C17 1.371(3) .
C16 H16 0.9500 .
C17 C18 1.377(3) .
C17 H17 0.9500 .
C18 C19 1.402(3) .
C18 H18 0.9500 .
C19 C19A 1.386(2) .
C19 H19 0.9500 .
C19A C20 1.526(2) .
C20 O2 1.4244(15) .
C20 C21 1.4739(17) .
C20 C20A 1.5282(19) .
O2 H1O2 0.90(2) .
C21 C22 1.1984(19) .
C22 C22 1.377(3) 2_766
C23 C31A 1.378(2) .
C23 C24 1.3947(19) .
C23 H23 0.9500 .
C24 C25 1.388(2) .
C24 H24 0.9500 .
C25 C26 1.382(2) .
C25 H25 0.9500 .
C26 C26A 1.3853(19) .
C26 H26 0.9500 .
C26A C31A 1.3972(19) .
C26A C26B 1.470(2) .
C26B C27 1.392(2) .
C26B C30A 1.3975(19) .
C27 C28 1.386(3) .
C27 H27 0.9500 .
C28 C29 1.387(3) .
C28 H28 0.9500 .
C29 C30 1.384(2) .
C29 H29 0.9500 .
C30 C30A 1.383(2) .
C30 H30 0.9500 .
C30A C31 1.5268(19) .
C31 O3 1.4310(14) .
C31 C32 1.4712(17) .
C31 C31A 1.5257(17) .
O3 H1O3 0.942(19) .
C32 C33 1.1966(18) .
C33 C34 1.3794(18) .
C34 C35 1.1953(18) .
C35 C36 1.4732(17) .
C36 O4 1.4316(14) .
C36 C44A 1.5233(18) .
C36 C36A 1.5273(18) .
O4 H1O4 0.97(2) .
C36A C37 1.3758(19) .
C36A C40A 1.3990(17) .
C37 C38 1.389(2) .
C37 H37 0.9500 .
C38 C39 1.387(2) .
C38 H38 0.9500 .
C39 C40 1.384(2) .
C39 H39 0.9500 .
C40 C40A 1.3874(18) .
C40 H40 0.9500 .
C40A C40B 1.4702(18) .
C40B C41 1.3866(18) .
C40B C44A 1.3969(17) .
C41 C42 1.384(2) .
C41 H41 0.9500 .
C42 C43 1.383(2) .
C42 H42 0.9500 .
C43 C44 1.389(2) .
C43 H43 0.9500 .
C44 C44A 1.383(2) .
C44 H44 0.9500 .

loop_
_geom_hbond_atom_site_label_D
_geom_hbond_atom_site_label_H
_geom_hbond_atom_site_label_A
_geom_hbond_distance_DH
_geom_hbond_distance_HA
_geom_hbond_distance_DA
_geom_hbond_angle_DHA
_geom_hbond_site_symmetry_A
O4 H1O4 O2 0.97(2) 1.80(2) 2.7277(13) 160.3(17) 1_455
O3 H1O3 O1 0.942(19) 1.779(19) 2.6980(12) 164.2(17) 1_655
O2 H1O2 O3 0.90(2) 1.82(2) 2.6925(13) 161.5(18) .
O1 H1O1 O4 0.899(19) 1.852(19) 2.7275(12) 163.8(17) .

loop_
_geom_torsion_atom_site_label_1
_geom_torsion_atom_site_label_2
_geom_torsion_atom_site_label_3
_geom_torsion_atom_site_label_4
_geom_torsion
C9A C1 C2 C3 0.8(2)
C1 C2 C3 C4 -1.0(2)
C2 C3 C4 C4A -0.3(2)
C3 C4 C4A C9A 1.81(19)
C3 C4 C4A C4B -175.34(13)
C4 C4A C4B C5 0.5(2)
C9A C4A C4B C5 -176.91(13)
C4 C4A C4B C8A 177.68(12)
C9A C4A C4B C8A 0.29(13)
C8A C4B C5 C6 -1.23(19)
C4A C4B C5 C6 175.71(13)
C4B C5 C6 C7 0.2(2)
C5 C6 C7 C8 0.7(3)
C6 C7 C8 C8A -0.6(2)
C7 C8 C8A C4B -0.4(2)
C7 C8 C8A C9 179.95(13)
C5 C4B C8A C8 1.36(19)
C4A C4B C8A C8 -176.21(12)
C5 C4B C8A C9 -178.97(11)
C4A C4B C8A C9 3.46(13)
C8 C8A C9 O1 52.62(17)
C4B C8A C9 O1 -127.02(11)
C8 C8A C9 C10 -69.64(16)
C4B C8A C9 C10 110.72(11)
C8 C8A C9 C9A 174.19(13)
C4B C8A C9 C9A -5.45(12)
C2 C1 C9A C4A 0.77(19)
C2 C1 C9A C9 -179.75(12)
C4 C4A C9A C1 -2.07(18)
C4B C4A C9A C1 175.65(11)
C4 C4A C9A C9 178.36(11)
C4B C4A C9A C9 -3.92(13)
O1 C9 C9A C1 -51.73(17)
C10 C9 C9A C1 69.98(16)
C8A C9 C9A C1 -173.92(12)
O1 C9 C9A C4A 127.80(11)
C10 C9 C9A C4A -110.49(12)
C8A C9 C9A C4A 5.62(12)
C20A C12 C13 C14 -1.2(2)
C12 C13 C14 C15 2.2(2)
C13 C14 C15 C15A -0.9(2)
C14 C15 C15A C20A -1.35(19)
C14 C15 C15A C15B -178.77(13)
C15 C15A C15B C16 -2.6(2)
C20A C15A C15B C16 179.76(13)
C15 C15A C15B C19A 175.63(13)
C20A C15A C15B C19A -2.00(14)
C19A C15B C16 C17 -0.1(2)
C15A C15B C16 C17 177.93(14)
C15B C16 C17 C18 0.2(2)
C16 C17 C18 C19 -0.3(3)
C17 C18 C19 C19A 0.4(2)
C18 C19 C19A C15B -0.3(2)
C18 C19 C19A C20 -176.97(13)
C16 C15B C19A C19 0.23(19)
C15A C15B C19A C19 -178.20(12)
C16 C15B C19A C20 177.44(12)
C15A C15B C19A C20 -1.00(14)
C19 C19A C20 O2 -55.67(18)
C15B C19A C20 O2 127.42(11)
C19 C19A C20 C21 65.92(17)
C15B C19A C20 C21 -110.99(12)
C19 C19A C20 C20A -179.84(13)
C15B C19A C20 C20A 3.26(13)
C13 C12 C20A C15A -1.1(2)
C13 C12 C20A C20 174.31(13)
C15 C15A C20A C12 2.37(18)
C15B C15A C20A C12 -179.68(11)
C15 C15A C20A C20 -173.76(11)
C15B C15A C20A C20 4.18(13)
O2 C20 C20A C12 56.42(18)
C21 C20 C20A C12 -65.08(17)
C19A C20 C20A C12 179.70(13)
O2 C20 C20A C15A -127.78(12)
C21 C20 C20A C15A 110.72(12)
C19A C20 C20A C15A -4.50(12)
C31A C23 C24 C25 -1.2(2)
C23 C24 C25 C26 1.1(2)
C24 C25 C26 C26A 0.7(2)
C25 C26 C26A C31A -2.5(2)
C25 C26 C26A C26B 177.79(13)
C26 C26A C26B C27 -2.1(2)
C31A C26A C26B C27 178.20(14)
C26 C26A C26B C30A 178.18(13)
C31A C26A C26B C30A -1.55(14)
C30A C26B C27 C28 0.2(2)
C26A C26B C27 C28 -179.57(14)
C26B C27 C28 C29 -0.8(2)
C27 C28 C29 C30 0.5(3)
C28 C29 C30 C30A 0.4(2)
C29 C30 C30A C26B -1.0(2)
C29 C30 C30A C31 -179.36(13)
C27 C26B C30A C30 0.75(19)
C26A C26B C30A C30 -179.47(12)
C27 C26B C30A C31 179.37(11)
C26A C26B C30A C31 -0.85(14)
C30 C30A C31 O3 -57.02(17)
C26B C30A C31 O3 124.48(11)
C30 C30A C31 C32 64.59(16)
C26B C30A C31 C32 -113.91(12)
C30 C30A C31 C31A -178.86(13)
C26B C30A C31 C31A 2.64(13)
C24 C23 C31A C26A -0.61(19)
C24 C23 C31A C31 178.14(12)
C26 C26A C31A C23 2.50(19)
C26B C26A C31A C23 -177.74(11)
C26 C26A C31A C31 -176.45(11)
C26B C26A C31A C31 3.31(14)
O3 C31 C31A C23 55.25(17)
C32 C31 C31A C23 -66.06(16)
C30A C31 C31A C23 177.54(12)
O3 C31 C31A C26A -125.88(11)
C32 C31 C31A C26A 112.81(12)
C30A C31 C31A C26A -3.59(13)
O4 C36 C36A C37 -57.40(16)
C35 C36 C36A C37 63.90(16)
C44A C36 C36A C37 -179.25(12)
O4 C36 C36A C40A 123.97(11)
C35 C36 C36A C40A -114.73(11)
C44A C36 C36A C40A 2.12(12)
C40A C36A C37 C38 -0.5(2)
C36 C36A C37 C38 -178.96(13)
C36A C37 C38 C39 1.5(2)
C37 C38 C39 C40 -1.0(2)
C38 C39 C40 C40A -0.5(2)
C39 C40 C40A C36A 1.48(18)
C39 C40 C40A C40B -178.83(13)
C37 C36A C40A C40 -1.01(18)
C36 C36A C40A C40 177.73(10)
C37 C36A C40A C40B 179.24(11)
C36 C36A C40A C40B -2.02(13)
C40 C40A C40B C41 1.5(2)
C36A C40A C40B C41 -178.79(13)
C40 C40A C40B C44A -178.67(12)
C36A C40A C40B C44A 1.04(13)
C44A C40B C41 C42 -0.15(19)
C40A C40B C41 C42 179.67(13)
C40B C41 C42 C43 0.8(2)
C41 C42 C43 C44 -0.5(2)
C42 C43 C44 C44A -0.5(2)
C43 C44 C44A C40B 1.13(19)
C43 C44 C44A C36 179.89(12)
C41 C40B C44A C44 -0.82(18)
C40A C40B C44A C44 179.32(11)
C41 C40B C44A C36 -179.78(11)
C40A C40B C44A C36 0.36(13)
O4 C36 C44A C44 57.58(17)
C35 C36 C44A C44 -64.17(16)
C36A C36 C44A C44 179.67(12)
O4 C36 C44A C40B -123.56(11)
C35 C36 C44A C40B 114.69(12)
C36A C36 C44A C40B -1.47(12)
